data_7022195
loop_
_publ_author_name
'Riddlestone, Ian M.'
'Urbano, Juan'
'Phillips, Nicholas'
'Kelly, Michael J.'
'Vidovic, Dragoslav'
'Bates, Joshua I.'
'Taylor, Russell'
'Aldridge, Simon'

_publ_section_title
;
 Salt metathesis for the synthesis of M-Al and M-H-Al bonds.
;
_journal_issue 1
_journal_name_full 'Dalton transactions (Cambridge, England : 2003)'
_journal_page_first 249
_journal_page_last 258
_journal_paper_doi 10.1039/c2dt31974h
_journal_volume 42
_journal_year 2013
_chemical_formula_moiety 'C32 H54 Al1 Fe1 N3 O2'
_chemical_formula_sum 'C32 H54 Al Fe N3 O2'
_chemical_formula_weight 595.63
_space_group_IT_number 2
_symmetry_cell_setting triclinic
_symmetry_space_group_name_Hall '-P 1'
_symmetry_space_group_name_H-M 'P -1'
_atom_sites_solution_hydrogens difmap
_atom_sites_solution_primary other
_audit_creation_date 12-03-21
_audit_creation_method CRYSTALS_ver_14.23
_cell_angle_alpha 86.8923(17)
_cell_angle_beta 70.6133(19)
_cell_angle_gamma 79.5184(17)
_cell_formula_units_Z 2
_cell_length_a 10.4973(2)
_cell_length_b 11.4644(2)
_cell_length_c 14.7576(3)
_cell_measurement_reflns_used 22684
_cell_measurement_temperature 150
_cell_measurement_theta_max 76.3603
_cell_measurement_theta_min 3.1720
_cell_volume 1647.32(6)
_computing_cell_refinement 'CrysAlis, (Oxford Diffraction, 2002)'
_computing_data_collection 'SuperNova, (Oxford Diffraction, 2010)'
_computing_data_reduction 'CrysAlis, (Oxford Diffraction, 2002)'
_computing_molecular_graphics 'CAMERON (Watkin et al., 1996)'
_computing_publication_material 'CRYSTALS (Betteridge et al., 2003)'
_computing_structure_refinement 'CRYSTALS (Betteridge et al., 2003)'
_computing_structure_solution 'Superflip (Palatinus & Chapuis, 2007)'
_diffrn_ambient_temperature 150
_diffrn_measured_fraction_theta_full 0.997
_diffrn_measured_fraction_theta_max 0.989
_diffrn_measurement_device Area
_diffrn_measurement_device_type 'Oxford Diffraction SuperNova'
_diffrn_measurement_method \w/2\q
_diffrn_radiation_monochromator graphite
_diffrn_radiation_type 'Cu K\a'
_diffrn_radiation_wavelength 1.54180
_diffrn_reflns_av_R_equivalents 0.0283
_diffrn_reflns_limit_h_max 12
_diffrn_reflns_limit_h_min -13
_diffrn_reflns_limit_k_max 14
_diffrn_reflns_limit_k_min -14
_diffrn_reflns_limit_l_max 18
_diffrn_reflns_limit_l_min -18
_diffrn_reflns_number 33671
_diffrn_reflns_theta_full 74.255
_diffrn_reflns_theta_max 76.551
_diffrn_reflns_theta_min 3.175
_diffrn_standards_number 0
_exptl_absorpt_coefficient_mu 4.159
_exptl_absorpt_correction_T_max 0.85
_exptl_absorpt_correction_T_min 0.48
_exptl_absorpt_correction_type multi-scan
_exptl_absorpt_process_details 'CrysAlis, (Oxford Diffraction, 2002)'
_exptl_crystal_colour colourless
_exptl_crystal_density_diffrn 1.201
_exptl_crystal_density_method 'not measured'
_exptl_crystal_F_000 644
_exptl_crystal_size_max 0.120
_exptl_crystal_size_mid 0.060
_exptl_crystal_size_min 0.040
_refine_diff_density_max 0.29
_refine_diff_density_min -0.40
_refine_ls_extinction_method None
_refine_ls_goodness_of_fit_ref 0.9122
_refine_ls_hydrogen_treatment constr
_refine_ls_matrix_type full
_refine_ls_number_parameters 406
_refine_ls_number_reflns 6861
_refine_ls_number_restraints 141
_refine_ls_R_factor_all 0.0319
_refine_ls_R_factor_gt 0.0311
_refine_ls_shift/su_max 0.0060304
_refine_ls_shift/su_mean 0.0001909
_refine_ls_structure_factor_coef Fsqd
_refine_ls_weighting_details
;
Method= Modified Sheldrick
w=1/[\s^2^(F^2^) + ( 0.05P)^2^ + 0.82P]
,where P=(max(Fo^2^,0) + 2Fc^2^)/3
;
_refine_ls_weighting_scheme calc
_refine_ls_wR_factor_all 0.0800
_refine_ls_wR_factor_gt 0.0794
_refine_ls_wR_factor_ref 0.0800
_reflns_limit_h_max 13
_reflns_limit_h_min -12
_reflns_limit_k_max 14
_reflns_limit_k_min -14
_reflns_limit_l_max 18
_reflns_limit_l_min 0
_reflns_number_gt 6676
_reflns_number_total 6861
_reflns_threshold_expression I>2.0\s(I)
_oxford_diffrn_Wilson_B_factor 2.27
_oxford_diffrn_Wilson_scale 0.02
_oxford_refine_ls_r_factor_ref 0.0319
_oxford_refine_ls_scale 7.58(12)
_oxford_reflns_number_all 6861
_oxford_reflns_threshold_expression_ref I>-3.0\s(I)
_oxford_structure_analysis_title 071IRMK11
_cod_data_source_file c2dt31974h.txt
_cod_data_source_block 8
_cod_depositor_comments
;
The following automatic conversions were performed:

'_atom_sites_solution_primary' value 'Other' changed to 'other'
according to /home/saulius/struct/CIF-dictionaries/cif_core.dic
dictionary named 'cif_core.dic' version 2.4.2 from 2011-04-26.

Automatic conversion script
Id: cif_fix_values 1891 2012-01-12 08:04:46Z andrius 
;
_cod_original_cell_volume 1647.31(6)
_cod_original_sg_symbol_H-M 'P -1 '
_cod_original_formula_sum 'C32 H54 Al1 Fe1 N3 O2'
_cod_database_code 7022195

loop_
_symmetry_equiv_pos_as_xyz
x,y,z
-x,-y,-z

loop_
_atom_site_label
_atom_site_type_symbol
_atom_site_fract_x
_atom_site_fract_y
_atom_site_fract_z
_atom_site_U_iso_or_equiv
_atom_site_occupancy
_atom_site_adp_type
_atom_site_refinement_flags_posn
_atom_site_disorder_assembly
_atom_site_disorder_group
C121 C 0.7207(7) 0.5012(6) 0.0838(5) 0.0492 0.4807 Uani D 2 2
C122 C 0.6599(8) 0.4882(4) 0.0053(3) 0.0852 0.4807 Uani D 2 2
C123 C 0.7826(15) 0.6087(12) 0.0678(9) 0.1130 0.4807 Uani D 2 2
C131 C 0.6816(5) 0.5343(4) 0.0858(4) 0.0322 0.5193 Uani D 2 1
C132 C 0.7557(4) 0.4248(3) 0.0229(2) 0.0500 0.5193 Uani D 2 1
C133 C 0.7887(8) 0.6138(5) 0.0809(5) 0.0454 0.5193 Uani D 2 1
N100 N 0.60974(13) 0.49942(11) 0.18267(9) 0.0321 1.0000 Uani D . .
C101 C 0.5164(3) 0.5961(2) 0.2416(2) 0.0578 0.8066 Uani D 1 1
C102 C 0.4513(5) 0.6935(3) 0.1979(3) 0.0894 0.8066 Uani D 1 1
C103 C 0.4180(5) 0.5519(5) 0.3329(5) 0.0481 0.8066 Uani D 1 1
C111 C 0.4698(7) 0.5663(7) 0.2164(5) 0.0269 0.1934 Uani D 1 2
C112 C 0.4248(12) 0.6429(12) 0.1695(10) 0.0627 0.1934 Uani D 1 2
C113 C 0.414(3) 0.565(2) 0.322(3) 0.0766 0.1934 Uani D 1 2
Fe1 Fe 0.89292(2) 0.067219(17) 0.274256(14) 0.0253 1.0000 Uani . . .
Al2 Al 0.70022(4) 0.22714(3) 0.31935(3) 0.0271 1.0000 Uani . . .
N3 N 0.73592(12) 0.38617(10) 0.28066(8) 0.0269 1.0000 Uani D . .
C4 C 0.65051(14) 0.39674(12) 0.22986(10) 0.0265 1.0000 Uani . . .
N5 N 0.60506(13) 0.29493(11) 0.23144(10) 0.0347 1.0000 Uani D . .
C6 C 0.50657(14) 0.27597(13) 0.18687(11) 0.0300 1.0000 Uani D . .
C7 C 0.38050(17) 0.23830(18) 0.26025(15) 0.0509 1.0000 Uani D . .
C8 C 0.2808(2) 0.2118(2) 0.2113(2) 0.0809 1.0000 Uani D . .
C9 C 0.3480(3) 0.1201(2) 0.1327(2) 0.0802 1.0000 Uani D . .
C10 C 0.4717(3) 0.1584(2) 0.06046(18) 0.0712 1.0000 Uani D . .
C11 C 0.57162(19) 0.18205(15) 0.10844(12) 0.0428 1.0000 Uani D . .
C18 C 0.79933(15) 0.48115(11) 0.29893(10) 0.0284 1.0000 Uani D . .
C19 C 0.76272(16) 0.49861(13) 0.40712(11) 0.0353 1.0000 Uani D . .
C20 C 0.8301(2) 0.59572(15) 0.42887(14) 0.0476 1.0000 Uani D . .
C21 C 0.9839(2) 0.56985(19) 0.38106(15) 0.0536 1.0000 Uani D . .
C22 C 1.0212(2) 0.55367(18) 0.27297(14) 0.0511 1.0000 Uani D . .
C23 C 0.95449(16) 0.45584(14) 0.25112(11) 0.0355 1.0000 Uani D . .
C24 C 0.57161(17) 0.23090(14) 0.45171(12) 0.0402 1.0000 Uani . . .
C25 C 0.93967(18) 0.15494(13) 0.17306(11) 0.0367 1.0000 Uani . . .
O26 O 0.97415(17) 0.20945(11) 0.10310(8) 0.0576 1.0000 Uani . . .
C27 C 0.93097(15) 0.15140(12) 0.35254(11) 0.0313 1.0000 Uani . . .
O28 O 0.95837(13) 0.20183(10) 0.40806(9) 0.0434 1.0000 Uani . . .
C29 C 0.86907(16) -0.08057(12) 0.20648(10) 0.0318 1.0000 Uani D . .
C30 C 0.76881(15) -0.06628(12) 0.30032(10) 0.0305 1.0000 Uani D . .
C31 C 0.84092(16) -0.07441(12) 0.36772(10) 0.0306 1.0000 Uani D . .
C32 C 0.98611(16) -0.09621(12) 0.31522(11) 0.0315 1.0000 Uani D . .
C33 C 1.00302(16) -0.10022(12) 0.21599(10) 0.0326 1.0000 Uani D . .
C34 C 1.13549(18) -0.12800(14) 0.13521(12) 0.0428 1.0000 Uani D . .
C35 C 1.09855(18) -0.11443(15) 0.35824(13) 0.0430 1.0000 Uani D . .
C36 C 0.77774(18) -0.07201(14) 0.47495(11) 0.0377 1.0000 Uani D . .
C37 C 0.61828(17) -0.06399(15) 0.32436(12) 0.0403 1.0000 Uani D . .
C38 C 0.8434(2) -0.08676(15) 0.11286(12) 0.0431 1.0000 Uani D . .
H1211 H 0.8017 0.4359 0.0763 0.0649 0.4807 Uiso DR 2 2
H1223 H 0.7292 0.4842 -0.0560 0.1257 0.4807 Uiso DR 2 2
H1222 H 0.5878 0.5532 0.0067 0.1258 0.4807 Uiso DR 2 2
H1221 H 0.6224 0.4153 0.0145 0.1253 0.4807 Uiso DR 2 2
H1231 H 0.8264 0.6148 0.1161 0.1678 0.4807 Uiso DR 2 2
H1232 H 0.8526 0.5999 0.0047 0.1678 0.4807 Uiso DR 2 2
H1233 H 0.7134 0.6795 0.0701 0.1679 0.4807 Uiso DR 2 2
H1311 H 0.6108 0.5775 0.0591 0.0395 0.5193 Uiso DR 2 1
H1321 H 0.6931 0.3736 0.0188 0.0730 0.5193 Uiso DR 2 1
H1322 H 0.8280 0.3819 0.0455 0.0740 0.5193 Uiso DR 2 1
H1323 H 0.7978 0.4519 -0.0408 0.0733 0.5193 Uiso DR 2 1
H1331 H 0.7524 0.6772 0.1287 0.0721 0.5193 Uiso DR 2 1
H1332 H 0.8684 0.5642 0.0914 0.0716 0.5193 Uiso DR 2 1
H1333 H 0.8162 0.6441 0.0171 0.0722 0.5193 Uiso DR 2 1
H1011 H 0.5772 0.6404 0.2628 0.0683 0.8066 Uiso DR 1 1
H1021 H 0.3905 0.7513 0.2446 0.1382 0.8066 Uiso DR 1 1
H1022 H 0.5155 0.7276 0.1483 0.1384 0.8066 Uiso DR 1 1
H1023 H 0.3961 0.6573 0.1702 0.1404 0.8066 Uiso DR 1 1
H1033 H 0.3651 0.6216 0.3711 0.0701 0.8066 Uiso DR 1 1
H1032 H 0.4714 0.5033 0.3678 0.0704 0.8066 Uiso DR 1 1
H1031 H 0.3579 0.5066 0.3211 0.0706 0.8066 Uiso DR 1 1
H1111 H 0.4224 0.5063 0.2041 0.0254 0.1934 Uiso DR 1 2
H1123 H 0.3568 0.6994 0.2163 0.0861 0.1934 Uiso DR 1 2
H1122 H 0.4947 0.6830 0.1273 0.0855 0.1934 Uiso DR 1 2
H1121 H 0.3795 0.6084 0.1338 0.0859 0.1934 Uiso DR 1 2
H1131 H 0.3044 0.5886 0.3392 0.1179 0.1934 Uiso DR 1 2
H1132 H 0.4577 0.6326 0.3450 0.1177 0.1934 Uiso DR 1 2
H1133 H 0.4443 0.4763 0.3476 0.1179 0.1934 Uiso DR 1 2
H61 H 0.4769 0.3516 0.1587 0.0349 1.0000 Uiso DR . .
H71 H 0.3377 0.3012 0.3087 0.0598 1.0000 Uiso DR . .
H72 H 0.4099 0.1650 0.2910 0.0586 1.0000 Uiso DR . .
H81 H 0.2465 0.2860 0.1861 0.0958 1.0000 Uiso DR . .
H82 H 0.2082 0.1836 0.2606 0.0968 1.0000 Uiso DR . .
H91 H 0.3775 0.0421 0.1580 0.0949 1.0000 Uiso DR . .
H92 H 0.2843 0.1079 0.1010 0.0977 1.0000 Uiso DR . .
H101 H 0.4445 0.2341 0.0281 0.0849 1.0000 Uiso DR . .
H102 H 0.5172 0.0950 0.0128 0.0866 1.0000 Uiso DR . .
H111 H 0.6533 0.2047 0.0626 0.0516 1.0000 Uiso DR . .
H112 H 0.6019 0.1078 0.1362 0.0508 1.0000 Uiso DR . .
H181 H 0.7647 0.5560 0.2737 0.0347 1.0000 Uiso DR . .
H191 H 0.7944 0.4218 0.4348 0.0410 1.0000 Uiso DR . .
H192 H 0.6653 0.5182 0.4339 0.0424 1.0000 Uiso DR . .
H201 H 0.8063 0.6070 0.4972 0.0563 1.0000 Uiso DR . .
H202 H 0.7962 0.6699 0.4056 0.0554 1.0000 Uiso DR . .
H211 H 1.0255 0.6371 0.3920 0.0636 1.0000 Uiso DR . .
H212 H 1.0225 0.4997 0.4065 0.0627 1.0000 Uiso DR . .
H221 H 1.1197 0.5341 0.2433 0.0609 1.0000 Uiso DR . .
H222 H 0.9877 0.6295 0.2458 0.0602 1.0000 Uiso DR . .
H231 H 0.9909 0.3788 0.2740 0.0412 1.0000 Uiso DR . .
H232 H 0.9745 0.4439 0.1830 0.0417 1.0000 Uiso DR . .
H341 H 1.2119 -0.1110 0.1500 0.0657 1.0000 Uiso DR . .
H343 H 1.1300 -0.0848 0.0779 0.0649 1.0000 Uiso DR . .
H342 H 1.1531 -0.2111 0.1173 0.0631 1.0000 Uiso DR . .
H352 H 1.1771 -0.0826 0.3198 0.0633 1.0000 Uiso DR . .
H351 H 1.0670 -0.0743 0.4212 0.0646 1.0000 Uiso DR . .
H353 H 1.1262 -0.1951 0.3650 0.0634 1.0000 Uiso DR . .
H361 H 0.8370 -0.0461 0.5038 0.0579 1.0000 Uiso DR . .
H363 H 0.6949 -0.0195 0.4961 0.0575 1.0000 Uiso DR . .
H362 H 0.7611 -0.1486 0.4981 0.0572 1.0000 Uiso DR . .
H372 H 0.5665 -0.0183 0.3802 0.0577 1.0000 Uiso DR . .
H371 H 0.5982 -0.1419 0.3341 0.0584 1.0000 Uiso DR . .
H373 H 0.5832 -0.0322 0.2728 0.0604 1.0000 Uiso DR . .
H381 H 0.8813 -0.0273 0.0709 0.0669 1.0000 Uiso DR . .
H383 H 0.8855 -0.1638 0.0816 0.0638 1.0000 Uiso DR . .
H382 H 0.7451 -0.0758 0.1222 0.0657 1.0000 Uiso DR . .
H242 H 0.5084 0.3033 0.4675 0.0598 1.0000 Uiso R . .
H243 H 0.6191 0.2200 0.4961 0.0609 1.0000 Uiso R . .
H241 H 0.5174 0.1710 0.4629 0.0598 1.0000 Uiso R . .

loop_
_atom_site_aniso_label
_atom_site_aniso_U_11
_atom_site_aniso_U_22
_atom_site_aniso_U_33
_atom_site_aniso_U_23
_atom_site_aniso_U_13
_atom_site_aniso_U_12
C121 0.049(4) 0.037(4) 0.036(2) 0.008(2) 0.012(2) 0.005(2)
C122 0.180(7) 0.045(2) 0.033(2) 0.0103(18) -0.030(3) -0.038(3)
C123 0.128(9) 0.161(10) 0.088(7) 0.061(6) -0.066(6) -0.080(8)
C131 0.035(3) 0.025(2) 0.0293(17) -0.0002(17) -0.0052(19) 0.0021(17)
C132 0.061(2) 0.0399(18) 0.0339(16) 0.0000(14) 0.0050(15) -0.0097(16)
C133 0.062(3) 0.038(2) 0.038(2) 0.0171(18) -0.008(2) -0.032(2)
N100 0.0375(7) 0.0258(6) 0.0281(6) 0.0042(5) -0.0069(5) -0.0014(5)
C101 0.0547(15) 0.0323(12) 0.0665(17) 0.0040(11) -0.0060(14) 0.0150(11)
C102 0.119(3) 0.057(2) 0.061(2) 0.0047(16) -0.020(2) 0.044(2)
C103 0.040(2) 0.049(3) 0.0384(17) -0.009(2) -0.0007(14) 0.0163(16)
C111 0.025(4) 0.027(4) 0.038(4) -0.016(3) -0.025(3) 0.005(3)
C112 0.043(6) 0.072(9) 0.060(8) 0.001(6) -0.022(5) 0.031(6)
C113 0.100(18) 0.022(7) 0.073(18) 0.009(8) -0.001(11) 0.022(8)
Fe1 0.03047(12) 0.01627(10) 0.02231(11) 0.00114(7) -0.00128(8) -0.00132(8)
Al2 0.0284(2) 0.01949(18) 0.0299(2) -0.00041(15) -0.00633(16) -0.00168(15)
N3 0.0288(6) 0.0189(5) 0.0313(6) -0.0016(4) -0.0088(5) -0.0014(4)
C4 0.0248(6) 0.0219(6) 0.0269(6) -0.0021(5) -0.0028(5) 0.0004(5)
N5 0.0373(7) 0.0250(6) 0.0469(7) 0.0035(5) -0.0204(6) -0.0067(5)
C6 0.0252(6) 0.0277(7) 0.0360(7) -0.0005(6) -0.0089(6) -0.0037(5)
C7 0.0289(8) 0.0545(11) 0.0572(11) -0.0050(9) 0.0033(7) -0.0087(7)
C8 0.0323(10) 0.0773(16) 0.137(3) 0.0073(16) -0.0285(13) -0.0184(10)
C9 0.0839(17) 0.0524(13) 0.136(3) 0.0024(14) -0.0715(18) -0.0252(12)
C10 0.119(2) 0.0446(11) 0.0708(15) -0.0063(10) -0.0540(15) -0.0195(12)
C11 0.0482(9) 0.0335(8) 0.0404(9) -0.0040(7) -0.0059(7) -0.0067(7)
C18 0.0352(7) 0.0171(6) 0.0326(7) -0.0005(5) -0.0117(6) -0.0028(5)
C19 0.0385(8) 0.0299(7) 0.0334(7) -0.0078(6) -0.0073(6) -0.0021(6)
C20 0.0679(12) 0.0335(8) 0.0466(10) -0.0098(7) -0.0240(9) -0.0084(8)
C21 0.0636(12) 0.0529(11) 0.0583(11) 0.0012(9) -0.0305(10) -0.0257(9)
C22 0.0534(11) 0.0529(11) 0.0536(11) 0.0082(8) -0.0166(9) -0.0299(9)
C23 0.0367(8) 0.0344(8) 0.0335(7) 0.0018(6) -0.0061(6) -0.0122(6)
C24 0.0381(8) 0.0324(8) 0.0377(8) -0.0009(6) 0.0021(7) -0.0019(6)
C25 0.0505(9) 0.0200(6) 0.0288(7) -0.0027(5) -0.0004(6) -0.0019(6)
O26 0.0956(11) 0.0317(6) 0.0269(6) 0.0065(5) 0.0034(6) -0.0111(6)
C27 0.0341(7) 0.0213(6) 0.0322(7) 0.0065(5) -0.0052(6) -0.0013(5)
O28 0.0606(8) 0.0336(6) 0.0424(6) 0.0011(5) -0.0250(6) -0.0091(5)
C29 0.0444(8) 0.0183(6) 0.0272(7) -0.0021(5) -0.0054(6) -0.0030(5)
C30 0.0376(8) 0.0192(6) 0.0300(7) 0.0010(5) -0.0043(6) -0.0062(5)
C31 0.0403(8) 0.0180(6) 0.0271(7) 0.0026(5) -0.0029(6) -0.0048(5)
C32 0.0389(8) 0.0180(6) 0.0315(7) 0.0038(5) -0.0066(6) -0.0003(5)
C33 0.0402(8) 0.0168(6) 0.0302(7) -0.0013(5) -0.0012(6) 0.0024(5)
C34 0.0443(9) 0.0314(8) 0.0368(8) -0.0018(6) 0.0020(7) 0.0047(7)
C35 0.0444(9) 0.0334(8) 0.0474(9) 0.0071(7) -0.0152(7) 0.0007(7)
C36 0.0498(9) 0.0300(7) 0.0262(7) 0.0035(6) -0.0030(6) -0.0083(7)
C37 0.0413(9) 0.0340(8) 0.0434(9) 0.0029(7) -0.0077(7) -0.0134(7)
C38 0.0604(11) 0.0341(8) 0.0318(8) -0.0049(6) -0.0125(7) -0.0044(7)

loop_
_atom_type_symbol
_atom_type_scat_dispersion_real
_atom_type_scat_dispersion_imag
_atom_type_scat_Cromer_Mann_a1
_atom_type_scat_Cromer_Mann_b1
_atom_type_scat_Cromer_Mann_a2
_atom_type_scat_Cromer_Mann_b2
_atom_type_scat_Cromer_Mann_a3
_atom_type_scat_Cromer_Mann_b3
_atom_type_scat_Cromer_Mann_a4
_atom_type_scat_Cromer_Mann_b4
_atom_type_scat_Cromer_Mann_c
_atom_type_scat_source
C 0.0181 0.0091 2.3100 20.8439 1.0200 10.2075 1.5886 0.5687 0.8650 51.6512 0.2156 'International Tables Vol C 4.2.6.8 and 6.1.1.4'
N 0.0311 0.0180 12.2126 0.0057 3.1322 9.8933 2.0125 28.9975 1.1663 0.5826 -11.5290 'International Tables Vol C 4.2.6.8 and 6.1.1.4'
O 0.0492 0.0322 3.0485 13.2771 2.2868 5.7011 1.5463 0.3239 0.8670 32.9089 0.2508 'International Tables Vol C 4.2.6.8 and 6.1.1.4'
Al 0.2130 0.2455 6.4202 3.0387 1.9002 0.7426 1.5936 31.5472 1.9646 85.0886 1.1151 'International Tables Vol C 4.2.6.8 and 6.1.1.4'
Fe -1.1336 3.1974 11.7695 4.7611 7.3573 0.3072 3.5222 15.3535 2.3045 76.8805 1.0369 'International Tables Vol C 4.2.6.8 and 6.1.1.4'
H 0.0000 0.0000 0.4930 10.5109 0.3229 26.1257 0.1402 3.1424 0.0408 57.7998 0.0030 'International Tables Vol C 4.2.6.8 and 6.1.1.4'

loop_
_geom_angle_atom_site_label_1
_geom_angle_atom_site_label_2
_geom_angle_atom_site_label_3
_geom_angle
_geom_angle_publ_flag
C122 C121 C123 109.9(7) yes
C122 C121 N100 109.5(5) yes
C123 C121 N100 113.2(7) yes
C122 C121 H1211 108.8 no
C123 C121 H1211 102.9 no
N100 C121 H1211 112.3 no
C121 C122 H1223 110.1 no
C121 C122 H1222 111.0 no
H1223 C122 H1222 109.5 no
C121 C122 H1221 109.8 no
H1223 C122 H1221 108.0 no
H1222 C122 H1221 108.3 no
C121 C123 H1231 110.0 no
C121 C123 H1232 106.6 no
H1231 C123 H1232 108.8 no
C121 C123 H1233 110.7 no
H1231 C123 H1233 110.1 no
H1232 C123 H1233 110.6 no
C132 C131 C133 108.0(4) yes
C132 C131 N100 110.4(4) yes
C133 C131 N100 113.6(4) yes
C132 C131 H1311 107.8 no
C133 C131 H1311 110.0 no
N100 C131 H1311 107.0 no
C131 C132 H1321 112.4 no
C131 C132 H1322 110.1 no
H1321 C132 H1322 111.7 no
C131 C132 H1323 107.5 no
H1321 C132 H1323 107.2 no
H1322 C132 H1323 107.8 no
C131 C133 H1331 112.2 no
C131 C133 H1332 108.5 no
H1331 C133 H1332 109.2 no
C131 C133 H1333 106.6 no
H1331 C133 H1333 111.9 no
H1332 C133 H1333 108.4 no
C131 N100 C101 113.7(2) yes
C131 N100 C4 125.9(2) yes
C101 N100 C4 117.52(15) yes
C131 N100 C111 110.5(4) yes
C131 N100 C4 125.9(2) yes
C111 N100 C4 121.7(3) yes
C121 N100 C101 130.1(3) yes
C121 N100 C4 107.0(2) yes
C101 N100 C4 117.52(15) yes
C121 N100 C111 129.2(4) yes
C121 N100 C4 107.0(2) yes
C111 N100 C4 121.7(3) yes
N100 C101 C102 119.9(3) yes
N100 C101 C103 111.9(3) yes
C102 C101 C103 113.1(3) yes
N100 C101 H1011 104.7 no
C102 C101 H1011 98.3 no
C103 C101 H1011 106.6 no
C101 C102 H1021 112.0 no
C101 C102 H1022 111.8 no
H1021 C102 H1022 112.3 no
C101 C102 H1023 104.0 no
H1021 C102 H1023 107.8 no
H1022 C102 H1023 108.5 no
C101 C103 H1033 106.9 no
C101 C103 H1032 108.6 no
H1033 C103 H1032 109.5 no
C101 C103 H1031 113.6 no
H1033 C103 H1031 109.7 no
H1032 C103 H1031 108.6 no
N100 C111 C112 123.3(8) yes
N100 C111 C113 110.4(11) yes
C112 C111 C113 121.9(13) yes
N100 C111 H1111 98.4 no
C112 C111 H1111 95.0 no
C113 C111 H1111 97.6 no
C111 C112 H1123 105.7 no
C111 C112 H1122 112.5 no
H1123 C112 H1122 109.7 no
C111 C112 H1121 109.1 no
H1123 C112 H1121 108.8 no
H1122 C112 H1121 110.7 no
C111 C113 H1131 105.2 no
C111 C113 H1132 104.7 no
H1131 C113 H1132 112.3 no
C111 C113 H1133 109.3 no
H1131 C113 H1133 111.8 no
H1132 C113 H1133 113.0 no
Al2 Fe1 C25 81.04(5) yes
Al2 Fe1 C27 76.51(5) yes
C25 Fe1 C27 98.13(7) yes
Al2 Fe1 C29 116.61(5) yes
C25 Fe1 C29 97.64(6) yes
C27 Fe1 C29 160.94(6) yes
Al2 Fe1 C30 93.91(4) yes
C25 Fe1 C30 128.07(7) yes
C27 Fe1 C30 131.10(6) yes
C29 Fe1 C30 39.51(5) yes
Al2 Fe1 C31 107.35(4) yes
C25 Fe1 C31 163.83(6) yes
C27 Fe1 C31 97.29(6) yes
C29 Fe1 C31 66.31(6) yes
C30 Fe1 C31 39.44(6) yes
Al2 Fe1 C32 145.87(4) yes
C25 Fe1 C32 133.09(7) yes
C27 Fe1 C32 94.94(6) yes
C29 Fe1 C32 66.35(6) yes
C30 Fe1 C32 66.69(6) yes
Al2 Fe1 C33 156.36(5) yes
C25 Fe1 C33 100.10(6) yes
C27 Fe1 C33 126.13(7) yes
C29 Fe1 C33 39.75(6) yes
C30 Fe1 C33 66.59(6) yes
C31 Fe1 C32 40.13(6) yes
C31 Fe1 C33 66.58(5) yes
C32 Fe1 C33 39.25(6) yes
Fe1 Al2 N3 117.13(4) yes
Fe1 Al2 C4 128.72(4) yes
N3 Al2 C4 34.27(5) yes
Fe1 Al2 N5 122.63(4) yes
N3 Al2 N5 68.51(5) yes
C4 Al2 N5 34.32(5) yes
Fe1 Al2 C24 118.08(5) yes
N3 Al2 C24 109.79(6) yes
C4 Al2 C24 112.93(6) yes
N5 Al2 C24 110.53(7) yes
Fe1 Al2 C27 40.04(3) yes
N3 Al2 C27 96.02(5) yes
C4 Al2 C27 126.62(5) yes
N5 Al2 C27 149.24(6) yes
C24 Al2 C27 99.59(6) yes
Al2 N3 C4 90.50(8) yes
Al2 N3 C18 143.55(9) yes
C4 N3 C18 125.21(11) yes
N100 C4 Al2 175.09(10) yes
N100 C4 N3 126.21(13) yes
Al2 C4 N3 55.24(7) yes
N100 C4 N5 123.80(13) yes
Al2 C4 N5 54.89(7) yes
N3 C4 N5 109.98(12) yes
C4 N5 Al2 90.78(9) yes
C4 N5 C6 124.94(12) yes
Al2 N5 C6 143.70(10) yes
N5 C6 C7 111.37(14) yes
N5 C6 C11 110.34(13) yes
C7 C6 C11 109.42(13) yes
N5 C6 H61 108.0 no
C7 C6 H61 108.1 no
C11 C6 H61 109.6 no
C6 C7 C8 110.84(18) yes
C6 C7 H71 108.4 no
C8 C7 H71 111.8 no
C6 C7 H72 108.5 no
C8 C7 H72 107.8 no
H71 C7 H72 109.5 no
C7 C8 C9 112.21(18) yes
C7 C8 H81 107.0 no
C9 C8 H81 110.9 no
C7 C8 H82 106.1 no
C9 C8 H82 110.1 no
H81 C8 H82 110.4 no
C8 C9 C10 110.29(18) yes
C8 C9 H91 111.9 no
C10 C9 H91 108.2 no
C8 C9 H92 110.5 no
C10 C9 H92 109.5 no
H91 C9 H92 106.3 no
C9 C10 C11 110.83(19) yes
C9 C10 H101 110.7 no
C11 C10 H101 107.4 no
C9 C10 H102 108.7 no
C11 C10 H102 108.9 no
H101 C10 H102 110.3 no
C6 C11 C10 112.18(16) yes
C6 C11 H111 109.7 no
C10 C11 H111 111.9 no
C6 C11 H112 109.5 no
C10 C11 H112 107.2 no
H111 C11 H112 106.1 no
N3 C18 C19 109.88(12) yes
N3 C18 C23 111.42(11) yes
C19 C18 C23 110.36(12) yes
N3 C18 H181 110.7 no
C19 C18 H181 106.8 no
C23 C18 H181 107.5 no
C18 C19 C20 111.29(13) yes
C18 C19 H191 108.1 no
C20 C19 H191 110.0 no
C18 C19 H192 107.8 no
C20 C19 H192 110.7 no
H191 C19 H192 108.9 no
C19 C20 C21 111.20(14) yes
C19 C20 H201 111.1 no
C21 C20 H201 111.0 no
C19 C20 H202 110.1 no
C21 C20 H202 107.9 no
H201 C20 H202 105.2 no
C20 C21 C22 110.98(16) yes
C20 C21 H211 110.1 no
C22 C21 H211 107.9 no
C20 C21 H212 110.5 no
C22 C21 H212 108.6 no
H211 C21 H212 108.7 no
C21 C22 C23 110.65(14) yes
C21 C22 H221 110.4 no
C23 C22 H221 109.4 no
C21 C22 H222 108.4 no
C23 C22 H222 109.2 no
H221 C22 H222 108.7 no
C22 C23 C18 111.34(14) yes
C22 C23 H231 110.4 no
C18 C23 H231 108.6 no
C22 C23 H232 113.1 no
C18 C23 H232 108.5 no
H231 C23 H232 104.6 no
Al2 C24 H242 113.0 no
Al2 C24 H243 110.7 no
H242 C24 H243 107.7 no
Al2 C24 H241 112.4 no
H242 C24 H241 105.4 no
H243 C24 H241 107.2 no
Fe1 C25 O26 177.14(13) yes
Al2 C27 Fe1 63.44(5) yes
Al2 C27 O28 119.24(11) yes
Fe1 C27 O28 175.91(12) yes
Fe1 C29 C30 70.94(8) yes
Fe1 C29 C33 70.42(8) yes
C30 C29 C33 108.63(13) yes
Fe1 C29 C38 129.04(10) yes
C30 C29 C38 127.11(15) yes
C33 C29 C38 124.01(14) yes
Fe1 C30 C29 69.54(8) yes
Fe1 C30 C31 69.38(8) yes
C29 C30 C31 107.34(13) yes
Fe1 C30 C37 133.91(10) yes
C29 C30 C37 126.12(14) yes
C31 C30 C37 125.80(13) yes
Fe1 C31 C30 71.17(8) yes
Fe1 C31 C32 70.10(8) yes
C30 C31 C32 108.26(12) yes
Fe1 C31 C36 128.61(10) yes
C30 C31 C36 125.99(14) yes
C32 C31 C36 125.53(14) yes
Fe1 C32 C31 69.77(8) yes
Fe1 C32 C33 70.70(8) yes
C31 C32 C33 107.96(13) yes
Fe1 C32 C35 126.27(11) yes
C31 C32 C35 125.92(14) yes
C33 C32 C35 126.11(14) yes
Fe1 C33 C29 69.83(8) yes
Fe1 C33 C32 70.05(8) yes
C29 C33 C32 107.81(13) yes
Fe1 C33 C34 128.67(11) yes
C29 C33 C34 125.36(14) yes
C32 C33 C34 126.71(15) yes
C33 C34 H341 113.3 no
C33 C34 H343 110.8 no
H341 C34 H343 108.7 no
C33 C34 H342 109.9 no
H341 C34 H342 108.8 no
H343 C34 H342 105.0 no
C32 C35 H352 112.9 no
C32 C35 H351 110.5 no
H352 C35 H351 106.3 no
C32 C35 H353 109.2 no
H352 C35 H353 107.8 no
H351 C35 H353 110.1 no
C31 C36 H361 110.3 no
C31 C36 H363 112.6 no
H361 C36 H363 106.2 no
C31 C36 H362 110.4 no
H361 C36 H362 109.4 no
H363 C36 H362 107.9 no
C30 C37 H372 111.9 no
C30 C37 H371 110.6 no
H372 C37 H371 108.6 no
C30 C37 H373 113.2 no
H372 C37 H373 107.4 no
H371 C37 H373 104.8 no
C29 C38 H381 110.1 no
C29 C38 H383 111.0 no
H381 C38 H383 108.2 no
C29 C38 H382 111.4 no
H381 C38 H382 108.6 no
H383 C38 H382 107.4 no

loop_
_geom_bond_atom_site_label_1
_geom_bond_atom_site_label_2
_geom_bond_distance
_geom_bond_publ_flag
C121 C122 1.522(10) yes
C121 C123 1.468(14) yes
C121 N100 1.537(7) yes
C121 H1211 1.005 no
C122 H1223 0.951 no
C122 H1222 0.956 no
C122 H1221 0.972 no
C123 H1231 0.980 no
C123 H1232 0.972 no
C123 H1233 0.979 no
C131 C132 1.529(6) yes
C131 C133 1.553(9) yes
C131 N100 1.450(6) yes
C131 H1311 0.996 no
C132 H1321 0.975 no
C132 H1322 0.971 no
C132 H1323 0.958 no
C133 H1331 0.974 no
C133 H1332 0.975 no
C133 H1333 0.954 no
N100 C101 1.446(3) yes
N100 C4 1.4070(18) yes
N100 C111 1.463(7) yes
N100 C4 1.4070(18) yes
N100 C101 1.446(3) yes
N100 C4 1.4070(18) yes
N100 C111 1.463(7) yes
N100 C4 1.4070(18) yes
C101 C102 1.437(4) yes
C101 C103 1.527(7) yes
C101 H1011 1.016 no
C102 H1021 0.962 no
C102 H1022 0.938 no
C102 H1023 0.969 no
C103 H1033 0.972 no
C103 H1032 0.968 no
C103 H1031 0.949 no
C111 C112 1.215(15) yes
C111 C113 1.47(4) yes
C111 H1111 0.975 no
C112 H1123 0.979 no
C112 H1122 0.962 no
C112 H1121 0.957 no
C113 H1131 1.081 no
C113 H1132 1.089 no
C113 H1133 1.094 no
Fe1 Al2 2.4053(4) yes
Fe1 C25 1.7357(15) yes
Fe1 C27 1.7301(16) yes
Fe1 C29 2.1067(14) yes
Fe1 C30 2.1253(14) yes
Fe1 C31 2.1016(13) yes
Fe1 C32 2.1061(14) yes
Fe1 C33 2.1147(13) yes
Al2 N3 1.9453(12) yes
Al2 C4 2.3678(14) yes
Al2 N5 1.9373(13) yes
Al2 C24 1.9690(16) yes
Al2 C27 2.6149(15) yes
N3 C4 1.3333(18) yes
N3 C18 1.4546(17) yes
C4 N5 1.3352(18) yes
N5 C6 1.4482(18) yes
C6 C7 1.522(2) yes
C6 C11 1.519(2) yes
C6 H61 0.985 no
C7 C8 1.533(3) yes
C7 H71 0.978 no
C7 H72 0.982 no
C8 C9 1.506(4) yes
C8 H81 0.967 no
C8 H82 0.954 no
C9 C10 1.501(4) yes
C9 H91 0.987 no
C9 H92 0.966 no
C10 C11 1.514(3) yes
C10 H101 1.010 no
C10 H102 0.978 no
C11 H111 0.968 no
C11 H112 0.972 no
C18 C19 1.529(2) yes
C18 C23 1.524(2) yes
C18 H181 0.974 no
C19 C20 1.523(2) yes
C19 H191 0.999 no
C19 H192 0.954 no
C20 C21 1.511(3) yes
C20 H201 0.965 no
C20 H202 0.953 no
C21 C22 1.524(3) yes
C21 H211 0.998 no
C21 H212 0.950 no
C22 C23 1.526(2) yes
C22 H221 0.967 no
C22 H222 0.992 no
C23 H231 0.985 no
C23 H232 0.968 no
C24 H242 0.949 no
C24 H243 0.937 no
C24 H241 0.944 no
C25 O26 1.1626(19) yes
C27 O28 1.1648(19) yes
C29 C30 1.431(2) yes
C29 C33 1.435(2) yes
C29 C38 1.500(2) yes
C30 C31 1.427(2) yes
C30 C37 1.496(2) yes
C31 C32 1.444(2) yes
C31 C36 1.4988(19) yes
C32 C33 1.418(2) yes
C32 C35 1.494(2) yes
C33 C34 1.495(2) yes
C34 H341 0.952 no
C34 H343 0.970 no
C34 H342 0.970 no
C35 H352 0.954 no
C35 H351 0.986 no
C35 H353 0.929 no
C36 H361 0.956 no
C36 H363 0.930 no
C36 H362 0.950 no
C37 H372 0.946 no
C37 H371 0.948 no
C37 H373 0.977 no
C38 H381 0.947 no
C38 H383 0.977 no
C38 H382 0.980 no

loop_
_geom_hbond_atom_site_label_D
_geom_hbond_atom_site_label_H
_geom_hbond_atom_site_label_A
_geom_hbond_site_symmetry_A
_geom_hbond_angle_DHA
_geom_hbond_distance_DH
_geom_hbond_distance_HA
_geom_hbond_distance_DA
_geom_hbond_publ_flag
C132 H1322 O26 . 159.80(10) 0.971 2.562 3.490(6) yes
C112 H1121 C122 2_665 160.2(3) 0.957 2.567 3.483(6) yes
